data_9015512
loop_
_publ_author_name
'Michel, C.'
'Hervieu, M.'
'Tilley, R.'
'Raveau, B.'

_publ_section_title
;
 Ba.15 W O3: A Bronze with an Original Pentagonal Tunnel Structure
 _cod_database_code 1001273
;
_journal_name_full 'Journal of Solid State Chemistry'
_journal_page_first 281
_journal_page_last 291
_journal_paper_doi 10.1016/0022-4596(84)90011-2
_journal_volume 52
_journal_year 1984
_chemical_formula_sum 'Ba0.45 O9 W3'
_space_group_IT_number 51
_symmetry_space_group_name_Hall '-P 2 2b'
_symmetry_space_group_name_H-M 'P b m m'
_cell_angle_alpha 90
_cell_angle_beta 90
_cell_angle_gamma 90
_cell_length_a 8.859
_cell_length_b 10.039
_cell_length_c 3.808
_cell_formula_units_Z 2
_cell_volume 338.666
_database_code_amcsd 0013525
_exptl_crystal_density_diffrn 7.427
_cod_duplicate_entry 1001273
_cod_original_formula_sum 'Ba.45 W3 O9'
_cod_database_code 9015512
_amcsd_formula_title 'Ba0.15 O3 W'

loop_
_space_group_symop_operation_xyz
x,y,z
x,y,-z
-x,-y,z
x,1/2-y,z
-x,1/2+y,-z
-x,1/2+y,z
x,1/2-y,-z
-x,-y,-z

loop_
_atom_site_label
_atom_site_fract_x
_atom_site_fract_y
_atom_site_fract_z
_atom_site_occupancy
Ba1 0.92000 0.25000 0.50000 0.45000
W1 0.56950 0.25000 0.00000 1.00000
W2 0.20540 0.43930 0.00000 1.00000
O1 0.56700 0.25000 0.50000 1.00000
O2 0.19800 0.40800 0.50000 1.00000
O3 0.17100 0.25000 0.00000 1.00000
O4 0.00000 0.00000 0.00000 1.00000
O5 0.43200 0.10600 0.00000 1.00000
O6 0.72200 0.12300 0.00000 1.00000

loop_
_cod_related_entry_id
_cod_related_entry_database
_cod_related_entry_code
1 AMCSD 0013525
